data_7719565
loop_
_publ_author_name
'Bavaresco, Sofia Teixeira'
'Marquard, Nina P.'
'Miura-Stempel, Emily'
'Mohsen, Mariana G.'
'Campbell, Michael G.'

_publ_section_title
;
 A systematic study of naphthyridine-derived ligands for well-defined
 silver(I) dimers.
;
_journal_issue 36
_journal_name_full 'Dalton transactions (Cambridge, England : 2003)'
_journal_page_first 13651
_journal_page_last 13657
_journal_paper_doi 10.1039/d5dt01626f
_journal_volume 54
_journal_year 2025
_chemical_formula_moiety 'C42 H44 Ag2 N6 O2, C6 H6'
_chemical_formula_sum 'C48 H50 Ag2 N6 O2'
_chemical_formula_weight 958.68
_space_group_crystal_system monoclinic
_space_group_IT_number 15
_space_group_name_Hall '-I 2ya'
_space_group_name_H-M_alt 'I 1 2/a 1'
_atom_sites_solution_hydrogens geom
_audit_creation_date 2025-04-04
_audit_creation_method
;
Olex2 1.5
(compiled 2024.01.12 svn.r2f8d729c for OlexSys, GUI svn.r6928)
;
_audit_update_record
;
2025-07-02 deposited with the CCDC.	2025-08-18 downloaded from the CCDC.
;
_cell_angle_alpha 90
_cell_angle_beta 112.845(3)
_cell_angle_gamma 90
_cell_formula_units_Z 4
_cell_length_a 14.7565(4)
_cell_length_b 21.5220(4)
_cell_length_c 15.8935(4)
_cell_measurement_reflns_used 10285
_cell_measurement_temperature 100.00(12)
_cell_measurement_theta_max 77.2910
_cell_measurement_theta_min 3.6470
_cell_volume 4651.7(2)
_computing_cell_refinement 'CrysAlisPro 1.171.44.92a (Rigaku OD, 2025)'
_computing_data_collection 'CrysAlisPro system (CCD 44.92a 64-bit (release 31-01-2025))'
_computing_data_reduction 'CrysAlisPro 1.171.44.92a (Rigaku OD, 2025)'
_computing_molecular_graphics 'Olex2 1.5 (Dolomanov et al., 2009)'
_computing_publication_material 'Olex2 1.5 (Dolomanov et al., 2009)'
_computing_structure_refinement 'SHELXL 2019/3 (Sheldrick, 2015)'
_computing_structure_solution 'SHELXT 2018/2 (Sheldrick, 2018)'
_diffrn_ambient_environment N~2~
_diffrn_ambient_temperature 100.00(12)
_diffrn_detector 'Hybrid Pixel Array Detector'
_diffrn_detector_area_resol_mean 10.0000
_diffrn_detector_type 'HyPix-Arc 100'
_diffrn_measured_fraction_theta_full 0.996
_diffrn_measured_fraction_theta_max 0.978
_diffrn_measurement_details
;
List of Runs (angles in degrees, time in seconds):

  # Type    Start    End  Width  t~exp~   \w     \q     \k     \f   Frames
#--------------------------------------------------------------------------
  1  \w   -113.00 -25.00   0.50    0.50    --  -46.93 -68.00 143.00  176
  2  \w    -74.00  12.00   0.50    0.50    --  -46.93  68.00 -83.00  172
  3  \w    -55.00 -13.00   0.50    3.00    --  -84.76  68.00 -83.00   84
  4  \w    -94.00 -65.00   0.50    3.00    --  -84.76  68.00 -83.00   58
  5  \w    103.00 159.00   0.50    3.00    --  111.42  68.00 -83.00  112
  6  \w     39.00 134.00   0.50    3.00    --  111.42 -68.00 143.00  190
  7  \w   -116.00 -84.00   0.50    0.50    --  -46.93-125.00-150.00   64
  8  \w   -132.00 -81.00   0.50    3.00    --  -84.76 -68.00 143.00  102
  9  \w    -61.00 -14.00   0.50    3.00    --  -84.76 125.00 -90.00   94
 10  \w   -156.00 -84.00   0.50    3.00    --  -84.76 -95.00-120.00  144
 11  \w   -153.00 -90.00   0.50    3.00    --  -84.76 -95.00  30.00  126
 12  \w   -144.00 -83.00   0.50    3.00    --  -84.76 -95.00 -90.00  122
 13  \w    105.00 154.00   0.50    3.00    --  111.42 125.00 -30.00   98
 14  \w     31.00  73.00   0.50    3.00    --  111.42 -45.00-120.00   84
 15  \w     38.00 103.00   0.50    3.00    --  111.42 -95.00  60.00  130
 16  \w     38.00 100.00   0.50    3.00    --  111.42 -95.00 150.00  124
 17  \w     39.00  96.00   0.50    3.00    --  111.42 -95.00 120.00  114
 18  \w     86.00 112.00   0.50    3.00    --  111.42 -45.00-120.00   52
 19  \w    132.00 178.00   0.50    3.00    --  111.42  45.00-150.00   92
 20  \w     92.00 178.00   0.50    3.00    --  111.42  45.00-120.00  172
 21  \w    122.00 178.00   0.50    3.00    --  111.42 125.00 120.00  112
;
_diffrn_measurement_device 'four-circle diffractometer'
_diffrn_measurement_device_type 'XtaLAB Synergy, Dualflex, HyPix-Arc 100'
_diffrn_measurement_method '\w scans'
_diffrn_orient_matrix_type 'CrysAlisPro convention (1999,Acta A55,543-557)'
_diffrn_orient_matrix_UB_11 -0.0824041000
_diffrn_orient_matrix_UB_12 -0.0476805000
_diffrn_orient_matrix_UB_13 -0.0143278000
_diffrn_orient_matrix_UB_21 0.0178442000
_diffrn_orient_matrix_UB_22 -0.0277226000
_diffrn_orient_matrix_UB_23 -0.0816551000
_diffrn_orient_matrix_UB_31 0.0756197000
_diffrn_orient_matrix_UB_32 -0.0456118000
_diffrn_orient_matrix_UB_33 0.0647682000
_diffrn_radiation_monochromator mirror
_diffrn_radiation_probe x-ray
_diffrn_radiation_type 'Cu K\a'
_diffrn_radiation_wavelength 1.54184
_diffrn_reflns_av_R_equivalents 0.0427
_diffrn_reflns_av_unetI/netI 0.0344
_diffrn_reflns_Laue_measured_fraction_full 0.996
_diffrn_reflns_Laue_measured_fraction_max 0.978
_diffrn_reflns_limit_h_max 18
_diffrn_reflns_limit_h_min -17
_diffrn_reflns_limit_k_max 23
_diffrn_reflns_limit_k_min -27
_diffrn_reflns_limit_l_max 20
_diffrn_reflns_limit_l_min -20
_diffrn_reflns_number 18373
_diffrn_reflns_point_group_measured_fraction_full 0.996
_diffrn_reflns_point_group_measured_fraction_max 0.978
_diffrn_reflns_theta_full 67.684
_diffrn_reflns_theta_max 78.865
_diffrn_reflns_theta_min 3.650
_diffrn_source 'micro-focus sealed X-ray tube'
_diffrn_source_type 'PhotonJet (Cu) X-ray Source'
_exptl_absorpt_coefficient_mu 7.085
_exptl_absorpt_correction_T_max 1.00000
_exptl_absorpt_correction_T_min 0.47641
_exptl_absorpt_correction_type multi-scan
_exptl_absorpt_process_details
;
CrysAlisPro 1.171.44.92a (Rigaku Oxford Diffraction, 2025)
Empirical absorption correction using spherical harmonics,
implemented in SCALE3 ABSPACK scaling algorithm.
;
_exptl_crystal_colour orange
_exptl_crystal_density_diffrn 1.369
_exptl_crystal_description block
_exptl_crystal_F_000 1960
_refine_diff_density_max 2.057
_refine_diff_density_min -0.961
_refine_diff_density_rms 0.174
_refine_ls_extinction_method none
_refine_ls_goodness_of_fit_ref 1.053
_refine_ls_hydrogen_treatment constr
_refine_ls_matrix_type full
_refine_ls_number_parameters 255
_refine_ls_number_reflns 4921
_refine_ls_number_restraints 0
_refine_ls_restrained_S_all 1.053
_refine_ls_R_factor_all 0.0716
_refine_ls_R_factor_gt 0.0643
_refine_ls_shift/su_max 0.000
_refine_ls_shift/su_mean 0.000
_refine_ls_structure_factor_coef Fsqd
_refine_ls_weighting_details 'w=1/[\s^2^(Fo^2^)+(0.1542P)^2^+11.5463P] where P=(Fo^2^+2Fc^2^)/3'
_refine_ls_weighting_scheme calc
_refine_ls_wR_factor_gt 0.1986
_refine_ls_wR_factor_ref 0.2134
_reflns_Friedel_coverage 0.000
_reflns_number_gt 4212
_reflns_number_total 4921
_reflns_threshold_expression 'I > 2\s(I)'
_cod_data_source_file d5dt01626f2.cif
_cod_data_source_block Cmpd_5
_cod_database_code 7719565
_shelx_shelxl_version_number 2019/3
_chemical_oxdiff_formula C40N6O2Ag2
_shelx_space_group_comment
;
The symmetry employed for this shelxl refinement is uniquely defined
by the following loop, which should always be used as a source of
symmetry information in preference to the above space-group names.
They are only intended as comments.
;
_diffrn_oxdiff_digest_od_ed
;

;
_olex2_refinement_description
;
1. Fixed Uiso
 At 1.2 times of:
  All C(H) groups
 At 1.5 times of:
  All C(H,H,H) groups
2. Uiso/Uaniso restraints and constraints
Uanis(C17) = Uanis(C21)
Uanis(C18) = Uanis(C20)
3.a Ternary CH refined with riding coordinates:
 C16(H16), C19(H19)
3.b Aromatic/amide H refined with riding coordinates:
 C1(H1), C2(H2), C3(H3), C6(H6), C7(H7), C12(H12), C13(H13), C14(H14),
 C1S(H1S), C2S(H2S), C3S(H3S), C4S(H4S)
3.c Idealised Me refined as rotating group:
 C17(H17A,H17B,H17C), C18(H18A,H18B,H18C), C20(H20A,H20B,H20C), C21(H21A,H21B,
 H21C)
;
_olex2_submission_special_instructions 'No special instructions were received'
_oxdiff_exptl_absorpt_empirical_details
;
Empirical correction (ABSPACK) includes:
- Absorption correction using spherical harmonics
- Frame scaling
;
_oxdiff_exptl_absorpt_empirical_full_max 1.895
_oxdiff_exptl_absorpt_empirical_full_min 0.706

loop_
_space_group_symop_operation_xyz
'x, y, z'
'-x+1/2, y, -z'
'x+1/2, y+1/2, z+1/2'
'-x+1, y+1/2, -z+1/2'
'-x, -y, -z'
'x-1/2, -y, z'
'-x+1/2, -y+1/2, -z+1/2'
'x, -y+1/2, z+1/2'

loop_
_atom_site_label
_atom_site_type_symbol
_atom_site_fract_x
_atom_site_fract_y
_atom_site_fract_z
_atom_site_U_iso_or_equiv
_atom_site_adp_type
_atom_site_occupancy
_atom_site_site_symmetry_order
_atom_site_calc_flag
_atom_site_refinement_flags_posn
_atom_site_refinement_flags_adp
_atom_site_refinement_flags_occupancy
_atom_site_disorder_assembly
_atom_site_disorder_group
Ag1 Ag 0.49573(3) 0.46294(2) 0.42702(2) 0.0426(2) Uani 1 1 d . . . . .
O1 O 0.5095(6) 0.7324(2) 0.6359(5) 0.103(2) Uani 1 1 d . . . . .
N1 N 0.4929(3) 0.5504(2) 0.3565(3) 0.0479(9) Uani 1 1 d . . . . .
N2 N 0.4985(3) 0.6149(2) 0.4744(4) 0.0492(11) Uani 1 1 d . . . . .
N3 N 0.5070(3) 0.6262(2) 0.6483(3) 0.0533(11) Uani 1 1 d . . . . .
C1 C 0.4904(5) 0.5422(3) 0.2727(4) 0.0505(13) Uani 1 1 d . . . . .
H1 H 0.487608 0.501004 0.250351 0.061 Uiso 1 1 calc R U . . .
C2 C 0.4917(5) 0.5927(3) 0.2150(5) 0.0682(16) Uani 1 1 d . . . . .
H2 H 0.490407 0.585230 0.155565 0.082 Uiso 1 1 calc R U . . .
C3 C 0.4949(5) 0.6515(3) 0.2467(5) 0.0683(17) Uani 1 1 d . . . . .
H3 H 0.495026 0.685806 0.209188 0.082 Uiso 1 1 calc R U . . .
C4 C 0.4981(4) 0.6615(3) 0.3352(5) 0.0578(14) Uani 1 1 d . . . . .
C5 C 0.4971(4) 0.6097(2) 0.3900(4) 0.0455(11) Uani 1 1 d . . . . .
C6 C 0.5020(5) 0.7208(3) 0.3741(5) 0.0635(16) Uani 1 1 d . . . . .
H6 H 0.503022 0.757126 0.340371 0.076 Uiso 1 1 calc R U . . .
C7 C 0.5043(4) 0.7256(3) 0.4581(6) 0.0655(17) Uani 1 1 d . . . . .
H7 H 0.507497 0.765539 0.484488 0.079 Uiso 1 1 calc R U . . .
C8 C 0.5021(4) 0.6719(3) 0.5091(5) 0.0528(13) Uani 1 1 d . . . . .
C9 C 0.5062(5) 0.6785(3) 0.6074(6) 0.0614(15) Uani 1 1 d . . . . .
C10 C 0.5117(4) 0.6265(3) 0.7391(4) 0.0586(14) Uani 1 1 d . . . . .
C11 C 0.6027(5) 0.6262(4) 0.8102(4) 0.0725(18) Uani 1 1 d . . . . .
C12 C 0.6060(5) 0.6193(4) 0.8979(5) 0.080(2) Uani 1 1 d . . . . .
H12 H 0.667964 0.619596 0.947779 0.096 Uiso 1 1 calc R U . . .
C13 C 0.5225(6) 0.6120(3) 0.9149(5) 0.0720(17) Uani 1 1 d . . . . .
H13 H 0.527222 0.605933 0.975638 0.086 Uiso 1 1 calc R U . . .
C14 C 0.4338(5) 0.6135(3) 0.8458(5) 0.0695(17) Uani 1 1 d . . . . .
H14 H 0.375998 0.609153 0.857933 0.083 Uiso 1 1 calc R U . . .
C15 C 0.4263(4) 0.6215(3) 0.7566(5) 0.0637(15) Uani 1 1 d . . . . .
C16 C 0.6983(5) 0.6335(5) 0.7942(5) 0.097(3) Uani 1 1 d . . . . .
H16 H 0.678879 0.637954 0.726768 0.116 Uiso 1 1 calc R U . . .
C17 C 0.7556(8) 0.6909(6) 0.8374(10) 0.154(5) Uani 1 1 d . . . . .
H17A H 0.710227 0.725901 0.828152 0.231 Uiso 1 1 calc R U . . .
H17B H 0.802456 0.700385 0.809269 0.231 Uiso 1 1 calc R U . . .
H17C H 0.791332 0.683827 0.902960 0.231 Uiso 1 1 calc R U . . .
C18 C 0.7586(10) 0.5748(7) 0.8221(11) 0.136(3) Uani 1 1 d . . . . .
H18A H 0.786760 0.571535 0.888860 0.204 Uiso 1 1 calc R U . . .
H18B H 0.811791 0.576117 0.799692 0.204 Uiso 1 1 calc R U . . .
H18C H 0.716530 0.538786 0.796008 0.204 Uiso 1 1 calc R U . . .
C19 C 0.3256(5) 0.6231(5) 0.6757(7) 0.100(3) Uani 1 1 d . . . . .
H19 H 0.344021 0.610616 0.623795 0.120 Uiso 1 1 calc R U . . .
C20 C 0.2836(9) 0.6823(6) 0.6468(10) 0.136(3) Uani 1 1 d . . . . .
H20A H 0.262854 0.700119 0.693237 0.204 Uiso 1 1 calc R U . . .
H20B H 0.226423 0.678275 0.589045 0.204 Uiso 1 1 calc R U . . .
H20C H 0.332356 0.709655 0.638069 0.204 Uiso 1 1 calc R U . . .
C21 C 0.2579(9) 0.5764(7) 0.6729(11) 0.154(5) Uani 1 1 d . . . . .
H21A H 0.287268 0.535555 0.673120 0.231 Uiso 1 1 calc R U . . .
H21B H 0.198433 0.581001 0.617143 0.231 Uiso 1 1 calc R U . . .
H21C H 0.240730 0.580188 0.726345 0.231 Uiso 1 1 calc R U . . .
C1S C 0.750000 0.6730(6) 0.500000 0.076(3) Uani 1 2 d S T P . .
H1S H 0.750002 0.717106 0.500001 0.092 Uiso 1 2 calc R U P . .
C2S C 0.7498(5) 0.6408(4) 0.5756(6) 0.080(2) Uani 1 1 d . . . . .
H2S H 0.749999 0.663322 0.627061 0.096 Uiso 1 1 calc R U . . .
C3S C 0.7492(5) 0.5787(6) 0.5774(7) 0.095(3) Uani 1 1 d . . . . .
H3S H 0.748291 0.557206 0.629327 0.114 Uiso 1 1 calc R U . . .
C4S C 0.750000 0.5450(6) 0.500000 0.095(4) Uani 1 2 d S T P . .
H4S H 0.749999 0.500873 0.499999 0.113 Uiso 1 2 calc R U P . .

loop_
_atom_site_aniso_label
_atom_site_aniso_U_11
_atom_site_aniso_U_22
_atom_site_aniso_U_33
_atom_site_aniso_U_23
_atom_site_aniso_U_13
_atom_site_aniso_U_12
Ag1 0.0488(3) 0.0300(3) 0.0456(3) -0.00414(10) 0.01465(19) -0.00076(10)
O1 0.163(6) 0.040(2) 0.131(5) -0.034(3) 0.086(5) -0.018(3)
N1 0.051(2) 0.041(2) 0.050(2) 0.0002(18) 0.0180(18) -0.0010(18)
N2 0.044(2) 0.0283(19) 0.069(3) -0.0065(19) 0.0153(19) -0.0009(16)
N3 0.051(2) 0.046(3) 0.060(3) -0.017(2) 0.019(2) -0.0038(19)
C1 0.055(3) 0.049(3) 0.048(3) 0.003(2) 0.019(2) 0.002(2)
C2 0.074(4) 0.067(4) 0.067(4) 0.008(3) 0.031(3) -0.005(3)
C3 0.059(3) 0.071(4) 0.075(4) 0.028(3) 0.025(3) 0.001(3)
C4 0.047(3) 0.043(3) 0.078(4) 0.015(3) 0.018(2) -0.001(2)
C5 0.044(2) 0.026(2) 0.061(3) 0.004(2) 0.015(2) 0.0006(17)
C6 0.060(3) 0.037(3) 0.088(4) 0.014(3) 0.023(3) 0.001(2)
C7 0.058(3) 0.029(2) 0.103(5) -0.002(3) 0.024(3) 0.001(2)
C8 0.052(3) 0.028(2) 0.075(4) -0.003(2) 0.020(2) 0.0015(19)
C9 0.067(3) 0.035(3) 0.087(4) -0.017(3) 0.035(3) -0.006(2)
C10 0.058(3) 0.051(3) 0.069(3) -0.025(3) 0.027(3) -0.002(2)
C11 0.060(3) 0.098(5) 0.058(3) -0.025(3) 0.020(3) -0.009(3)
C12 0.068(4) 0.106(6) 0.061(4) -0.011(4) 0.019(3) 0.002(4)
C13 0.084(4) 0.067(4) 0.072(4) -0.006(3) 0.037(4) 0.002(3)
C14 0.067(4) 0.056(3) 0.096(5) -0.016(3) 0.043(4) -0.008(3)
C15 0.057(3) 0.047(3) 0.090(4) -0.014(3) 0.032(3) -0.006(2)
C16 0.060(4) 0.175(9) 0.050(3) -0.016(5) 0.015(3) -0.003(5)
C17 0.095(5) 0.142(8) 0.168(9) 0.042(7) -0.010(5) -0.032(5)
C18 0.112(6) 0.135(8) 0.149(8) 0.005(6) 0.038(6) -0.020(5)
C19 0.055(4) 0.136(8) 0.115(7) 0.039(6) 0.040(4) 0.025(4)
C20 0.112(6) 0.135(8) 0.149(8) 0.005(6) 0.038(6) -0.020(5)
C21 0.095(5) 0.142(8) 0.168(9) 0.042(7) -0.010(5) -0.032(5)
C1S 0.053(4) 0.108(8) 0.064(5) 0.000 0.018(4) 0.000
C2S 0.054(3) 0.102(6) 0.080(5) -0.006(4) 0.022(3) -0.006(3)
C3S 0.053(4) 0.140(9) 0.090(5) 0.009(6) 0.026(4) -0.001(4)
C4S 0.045(5) 0.089(8) 0.142(13) 0.000 0.028(6) 0.000

loop_
_atom_type_symbol
_atom_type_description
_atom_type_scat_dispersion_real
_atom_type_scat_dispersion_imag
_atom_type_scat_source
C C 0.0181 0.0091 'International Tables Vol C Tables 4.2.6.8 and 6.1.1.4'
H H 0.0000 0.0000 'International Tables Vol C Tables 4.2.6.8 and 6.1.1.4'
Ag Ag 0.1306 4.2820 'International Tables Vol C Tables 4.2.6.8 and 6.1.1.4'
N N 0.0311 0.0180 'International Tables Vol C Tables 4.2.6.8 and 6.1.1.4'
O O 0.0492 0.0322 'International Tables Vol C Tables 4.2.6.8 and 6.1.1.4'

loop_
_geom_angle_atom_site_label_1
_geom_angle_atom_site_label_2
_geom_angle_atom_site_label_3
_geom_angle
_geom_angle_site_symmetry_1
_geom_angle_site_symmetry_3
_geom_angle_publ_flag
N1 Ag1 Ag1 85.36(12) . 5_666 ?
N1 Ag1 N2 167.89(18) . 5_666 ?
N1 Ag1 N3 117.9(2) . 5_666 ?
N2 Ag1 Ag1 82.54(12) 5_666 5_666 ?
N3 Ag1 Ag1 156.70(14) 5_666 5_666 ?
N3 Ag1 N2 74.17(19) 5_666 5_666 ?
C1 N1 Ag1 112.8(4) . . ?
C1 N1 C5 119.4(5) . . ?
C5 N1 Ag1 127.8(4) . . ?
C5 N2 Ag1 127.7(3) . 5_666 ?
C8 N2 Ag1 114.0(5) . 5_666 ?
C8 N2 C5 118.2(5) . . ?
C9 N3 Ag1 118.5(4) . 5_666 ?
C9 N3 C10 119.5(5) . . ?
C10 N3 Ag1 122.0(4) . 5_666 ?
N1 C1 H1 118.6 . . ?
N1 C1 C2 122.8(6) . . ?
C2 C1 H1 118.6 . . ?
C1 C2 H2 120.7 . . ?
C3 C2 C1 118.5(6) . . ?
C3 C2 H2 120.7 . . ?
C2 C3 H3 120.0 . . ?
C2 C3 C4 119.9(6) . . ?
C4 C3 H3 120.0 . . ?
C3 C4 C5 119.3(6) . . ?
C3 C4 C6 123.9(6) . . ?
C6 C4 C5 116.8(6) . . ?
N1 C5 C4 120.1(6) . . ?
N2 C5 N1 116.5(5) . . ?
N2 C5 C4 123.4(5) . . ?
C4 C6 H6 120.3 . . ?
C7 C6 C4 119.5(6) . . ?
C7 C6 H6 120.3 . . ?
C6 C7 H7 119.5 . . ?
C6 C7 C8 121.0(6) . . ?
C8 C7 H7 119.5 . . ?
N2 C8 C7 121.1(6) . . ?
N2 C8 C9 118.7(5) . . ?
C7 C8 C9 120.1(6) . . ?
O1 C9 N3 129.6(7) . . ?
O1 C9 C8 115.8(6) . . ?
N3 C9 C8 114.5(5) . . ?
C11 C10 N3 118.8(5) . . ?
C11 C10 C15 120.3(6) . . ?
C15 C10 N3 120.7(6) . . ?
C10 C11 C12 117.9(6) . . ?
C10 C11 C16 121.9(6) . . ?
C12 C11 C16 120.2(6) . . ?
C11 C12 H12 119.0 . . ?
C13 C12 C11 121.9(7) . . ?
C13 C12 H12 119.0 . . ?
C12 C13 H13 119.9 . . ?
C14 C13 C12 120.1(7) . . ?
C14 C13 H13 119.9 . . ?
C13 C14 H14 119.9 . . ?
C13 C14 C15 120.3(6) . . ?
C15 C14 H14 119.9 . . ?
C10 C15 C19 119.0(7) . . ?
C14 C15 C10 119.5(6) . . ?
C14 C15 C19 121.5(6) . . ?
C11 C16 H16 106.7 . . ?
C17 C16 C11 113.4(9) . . ?
C17 C16 H16 106.7 . . ?
C17 C16 C18 113.0(8) . . ?
C18 C16 C11 109.9(9) . . ?
C18 C16 H16 106.7 . . ?
C16 C17 H17A 109.5 . . ?
C16 C17 H17B 109.5 . . ?
C16 C17 H17C 109.5 . . ?
H17A C17 H17B 109.5 . . ?
H17A C17 H17C 109.5 . . ?
H17B C17 H17C 109.5 . . ?
C16 C18 H18A 109.5 . . ?
C16 C18 H18B 109.5 . . ?
C16 C18 H18C 109.5 . . ?
H18A C18 H18B 109.5 . . ?
H18A C18 H18C 109.5 . . ?
H18B C18 H18C 109.5 . . ?
C15 C19 H19 101.5 . . ?
C20 C19 C15 116.7(10) . . ?
C20 C19 H19 101.5 . . ?
C21 C19 C15 117.0(9) . . ?
C21 C19 H19 101.5 . . ?
C21 C19 C20 114.6(9) . . ?
C19 C20 H20A 109.5 . . ?
C19 C20 H20B 109.5 . . ?
C19 C20 H20C 109.5 . . ?
H20A C20 H20B 109.5 . . ?
H20A C20 H20C 109.5 . . ?
H20B C20 H20C 109.5 . . ?
C19 C21 H21A 109.5 . . ?
C19 C21 H21B 109.5 . . ?
C19 C21 H21C 109.5 . . ?
H21A C21 H21B 109.5 . . ?
H21A C21 H21C 109.5 . . ?
H21B C21 H21C 109.5 . . ?
C2S C1S H1S 119.9 . . ?
C2S C1S H1S 119.9 2_656 . ?
C2S C1S C2S 120.1(13) . 2_656 ?
C1S C2S H2S 119.3 . . ?
C3S C2S C1S 121.3(9) . . ?
C3S C2S H2S 119.3 . . ?
C2S C3S H3S 120.5 . . ?
C2S C3S C4S 119.0(10) . . ?
C4S C3S H3S 120.5 . . ?
C3S C4S C3S 119.2(13) . 2_656 ?
C3S C4S H4S 120.4 . . ?
C3S C4S H4S 120.4 2_656 . ?

loop_
_geom_bond_atom_site_label_1
_geom_bond_atom_site_label_2
_geom_bond_distance
_geom_bond_site_symmetry_2
_geom_bond_publ_flag
Ag1 Ag1 2.7776(7) 5_666 ?
Ag1 N1 2.182(5) . ?
Ag1 N2 2.272(5) 5_666 ?
Ag1 N3 2.253(5) 5_666 ?
O1 C9 1.239(7) . ?
N1 C1 1.330(8) . ?
N1 C5 1.375(7) . ?
N2 C5 1.338(9) . ?
N2 C8 1.338(7) . ?
N3 C9 1.299(9) . ?
N3 C10 1.418(8) . ?
C1 H1 0.9500 . ?
C1 C2 1.427(9) . ?
C2 H2 0.9500 . ?
C2 C3 1.357(11) . ?
C3 H3 0.9500 . ?
C3 C4 1.405(10) . ?
C4 C5 1.420(8) . ?
C4 C6 1.410(9) . ?
C6 H6 0.9500 . ?
C6 C7 1.326(12) . ?
C7 H7 0.9500 . ?
C7 C8 1.420(9) . ?
C8 C9 1.546(10) . ?
C10 C11 1.379(9) . ?
C10 C15 1.395(8) . ?
C11 C12 1.384(10) . ?
C11 C16 1.536(10) . ?
C12 H12 0.9500 . ?
C12 C13 1.369(11) . ?
C13 H13 0.9500 . ?
C13 C14 1.342(11) . ?
C14 H14 0.9500 . ?
C14 C15 1.389(11) . ?
C15 C19 1.542(11) . ?
C16 H16 1.0000 . ?
C16 C17 1.504(14) . ?
C16 C18 1.508(17) . ?
C17 H17A 0.9800 . ?
C17 H17B 0.9800 . ?
C17 H17C 0.9800 . ?
C18 H18A 0.9800 . ?
C18 H18B 0.9800 . ?
C18 H18C 0.9800 . ?
C19 H19 1.0000 . ?
C19 C20 1.414(15) . ?
C19 C21 1.405(15) . ?
C20 H20A 0.9800 . ?
C20 H20B 0.9800 . ?
C20 H20C 0.9800 . ?
C21 H21A 0.9800 . ?
C21 H21B 0.9800 . ?
C21 H21C 0.9800 . ?
C1S H1S 0.9500 . ?
C1S C2S 1.388(11) . ?
C1S C2S 1.388(11) 2_656 ?
C2S H2S 0.9500 . ?
C2S C3S 1.337(14) . ?
C3S H3S 0.9500 . ?
C3S C4S 1.432(12) . ?
C4S H4S 0.9500 . ?

loop_
_geom_torsion_atom_site_label_1
_geom_torsion_atom_site_label_2
_geom_torsion_atom_site_label_3
_geom_torsion_atom_site_label_4
_geom_torsion
_geom_torsion_site_symmetry_1
_geom_torsion_site_symmetry_2
_geom_torsion_site_symmetry_3
_geom_torsion_site_symmetry_4
_geom_torsion_publ_flag
Ag1 N1 C1 C2 -177.7(5) . . . . ?
Ag1 N1 C5 N2 -3.4(7) . . . . ?
Ag1 N1 C5 C4 177.6(4) . . . . ?
Ag1 N2 C5 N1 4.2(8) 5_666 . . . ?
Ag1 N2 C5 C4 -176.9(4) 5_666 . . . ?
Ag1 N2 C8 C7 176.7(4) 5_666 . . . ?
Ag1 N2 C8 C9 -2.0(7) 5_666 . . . ?
Ag1 N3 C9 O1 -178.2(7) 5_666 . . . ?
Ag1 N3 C9 C8 0.7(7) 5_666 . . . ?
Ag1 N3 C10 C11 89.0(7) 5_666 . . . ?
Ag1 N3 C10 C15 -85.1(6) 5_666 . . . ?
N1 C1 C2 C3 -0.5(10) . . . . ?
N2 C8 C9 O1 180.0(6) . . . . ?
N2 C8 C9 N3 0.9(9) . . . . ?
N3 C10 C11 C12 -172.7(7) . . . . ?
N3 C10 C11 C16 7.5(11) . . . . ?
N3 C10 C15 C14 171.4(6) . . . . ?
N3 C10 C15 C19 -6.9(9) . . . . ?
C1 N1 C5 N2 179.3(5) . . . . ?
C1 N1 C5 C4 0.4(8) . . . . ?
C1 C2 C3 C4 0.8(10) . . . . ?
C2 C3 C4 C5 -0.5(9) . . . . ?
C2 C3 C4 C6 179.7(6) . . . . ?
C3 C4 C5 N1 -0.1(8) . . . . ?
C3 C4 C5 N2 -179.0(6) . . . . ?
C3 C4 C6 C7 179.7(6) . . . . ?
C4 C6 C7 C8 -0.5(10) . . . . ?
C5 N1 C1 C2 -0.1(9) . . . . ?
C5 N2 C8 C7 0.1(9) . . . . ?
C5 N2 C8 C9 -178.6(5) . . . . ?
C5 C4 C6 C7 -0.2(9) . . . . ?
C6 C4 C5 N1 179.7(5) . . . . ?
C6 C4 C5 N2 0.9(8) . . . . ?
C6 C7 C8 N2 0.6(10) . . . . ?
C6 C7 C8 C9 179.2(6) . . . . ?
C7 C8 C9 O1 1.3(10) . . . . ?
C7 C8 C9 N3 -177.8(5) . . . . ?
C8 N2 C5 N1 -179.7(5) . . . . ?
C8 N2 C5 C4 -0.8(9) . . . . ?
C9 N3 C10 C11 -89.5(8) . . . . ?
C9 N3 C10 C15 96.3(7) . . . . ?
C10 N3 C9 O1 0.4(11) . . . . ?
C10 N3 C9 C8 179.3(5) . . . . ?
C10 C11 C12 C13 0.9(12) . . . . ?
C10 C11 C16 C17 117.2(9) . . . . ?
C10 C11 C16 C18 -115.3(10) . . . . ?
C10 C15 C19 C20 -87.3(11) . . . . ?
C10 C15 C19 C21 131.3(11) . . . . ?
C11 C10 C15 C14 -2.7(9) . . . . ?
C11 C10 C15 C19 179.0(7) . . . . ?
C11 C12 C13 C14 -2.2(12) . . . . ?
C12 C11 C16 C17 -62.6(12) . . . . ?
C12 C11 C16 C18 64.9(11) . . . . ?
C12 C13 C14 C15 1.0(11) . . . . ?
C13 C14 C15 C10 1.4(10) . . . . ?
C13 C14 C15 C19 179.7(7) . . . . ?
C14 C15 C19 C20 94.4(11) . . . . ?
C14 C15 C19 C21 -46.9(14) . . . . ?
C15 C10 C11 C12 1.6(11) . . . . ?
C15 C10 C11 C16 -178.2(7) . . . . ?
C16 C11 C12 C13 -179.3(8) . . . . ?
C1S C2S C3S C4S 0.7(10) . . . . ?
C2S C1S C2S C3S -0.4(5) 2_656 . . . ?
C2S C3S C4S C3S -0.4(5) . . . 2_656 ?
